data_4062952
_journal_name_full Organometallics
_journal_paper_doi 10.1021/om0497902
_journal_year 2004
_chemical_formula_sum 'C23 H21 B F4 O5'
_chemical_formula_weight 464.21
_space_group_IT_number 14
_symmetry_cell_setting monoclinic
_symmetry_space_group_name_Hall '-P 2ybc'
_symmetry_space_group_name_H-M 'P 1 21/c 1'
_cell_angle_alpha 90.0000(10)
_cell_angle_beta 92.363(3)
_cell_angle_gamma 90.0000(10)
_cell_formula_units_Z 4
_cell_length_a 7.4766(11)
_cell_length_b 13.615(2)
_cell_length_c 21.374(3)
_cell_measurement_temperature 293(2)
_cell_volume 2173.9(5)
_diffrn_ambient_temperature 293(2)
_exptl_crystal_density_diffrn 1.418
_exptl_crystal_density_meas hemisphere
_cod_depositor_comments
;
The following automatic conversions were performed:
'_symmetry_cell_setting' value 'Monoclinic' changed to 'monoclinic'
according to '/home/saulius/struct/CIF-dictionaries/cif_core.dic'
dictionary named 'cif_core.dic' version 2.4.1 from 2010-06-29.

Automatic conversion script
Id: cif_fix_enum 1527 2010-12-29 10:47:43Z saulius 
;
_cod_original_sg_symbol_H-M 'P 21/c'
_cod_database_code 4062952

loop_
_symmetry_equiv_pos_as_xyz
'x, y, z'
'-x, y+1/2, -z+1/2'
'-x, -y, -z'
'x, -y-1/2, z-1/2'

loop_
_atom_site_label
_atom_site_type_symbol
_atom_site_fract_x
_atom_site_fract_y
_atom_site_fract_z
_atom_site_U_iso_or_equiv
_atom_site_adp_type
_atom_site_occupancy
_atom_site_symmetry_multiplicity
_atom_site_calc_flag
_atom_site_refinement_flags
_atom_site_disorder_assembly
_atom_site_disorder_group
O2 O 0.2449(5) 0.1309(3) 0.39275(16) 0.0359(10) Uani 1 1 d . . .
C1 C 0.1806(8) 0.1678(4) 0.4467(3) 0.0357(16) Uani 1 1 d . . .
C3 C 0.3019(8) 0.0362(4) 0.3907(2) 0.0308(15) Uani 1 1 d . . .
C4 C 0.3013(7) -0.0211(4) 0.4425(2) 0.0332(16) Uani 1 1 d . . .
H4A H 0.3412 -0.0857 0.4403 0.040 Uiso 1 1 calc R . .
C5 C 0.2418(7) 0.0152(4) 0.4993(3) 0.0300(15) Uani 1 1 d . . .
C6 C 0.1810(7) 0.1113(4) 0.4992(3) 0.0349(15) Uani 1 1 d . . .
H6A H 0.1395 0.1379 0.5359 0.042 Uiso 1 1 calc R . .
C7 C 0.1163(8) 0.2657(4) 0.4394(3) 0.0385(16) Uani 1 1 d . . .
C8 C 0.0226(9) 0.3242(5) 0.4767(3) 0.0456(18) Uani 1 1 d . . .
H8A H -0.0107 0.3102 0.5172 0.055 Uiso 1 1 calc R . .
C9 C -0.0154(9) 0.4106(5) 0.4425(3) 0.0550(19) Uani 1 1 d . . .
H9A H -0.0789 0.4647 0.4561 0.066 Uiso 1 1 calc R . .
C10 C 0.0575(9) 0.4004(4) 0.3862(3) 0.0490(18) Uani 1 1 d . . .
O11 O 0.1416(5) 0.3116(3) 0.38356(17) 0.0426(11) Uani 1 1 d . . .
C12 C 0.0708(10) 0.4643(4) 0.3310(3) 0.070(2) Uani 1 1 d . . .
H12A H 0.0017 0.5228 0.3367 0.106 Uiso 1 1 calc R . .
H12B H 0.0254 0.4301 0.2944 0.106 Uiso 1 1 calc R . .
H12C H 0.1937 0.4816 0.3258 0.106 Uiso 1 1 calc R . .
C13 C 0.3560(8) 0.0089(4) 0.3307(3) 0.0336(16) Uani 1 1 d . . .
C14 C 0.3365(8) 0.0519(4) 0.2729(3) 0.0426(17) Uani 1 1 d . . .
H14A H 0.2830 0.1121 0.2638 0.051 Uiso 1 1 calc R . .
C15 C 0.4123(8) -0.0119(4) 0.2306(3) 0.0417(17) Uani 1 1 d . . .
H15A H 0.4187 -0.0026 0.1877 0.050 Uiso 1 1 calc R . .
C16 C 0.4746(8) -0.0899(4) 0.2639(3) 0.0365(16) Uani 1 1 d . . .
O17 O 0.4417(5) -0.0789(3) 0.32553(16) 0.0352(10) Uani 1 1 d . . .
C18 C 0.5700(8) -0.1806(4) 0.2475(3) 0.0467(18) Uani 1 1 d . . .
H18A H 0.5756 -0.1854 0.2028 0.070 Uiso 1 1 calc R . .
H18B H 0.5073 -0.2365 0.2631 0.070 Uiso 1 1 calc R . .
H18C H 0.6891 -0.1790 0.2660 0.070 Uiso 1 1 calc R . .
C19 C 0.2375(8) -0.0467(4) 0.5562(3) 0.0341(16) Uani 1 1 d . . .
C20 C 0.3075(8) -0.1414(5) 0.5566(3) 0.0427(17) Uani 1 1 d . . .
H20A H 0.3588 -0.1658 0.5208 0.051 Uiso 1 1 calc R . .
C21 C 0.3021(8) -0.1998(5) 0.6093(3) 0.0510(19) Uani 1 1 d . . .
H21A H 0.3489 -0.2631 0.6088 0.061 Uiso 1 1 calc R . .
C22 C 0.2282(9) -0.1646(5) 0.6620(3) 0.053(2) Uani 1 1 d . . .
H22A H 0.2224 -0.2043 0.6973 0.064 Uiso 1 1 calc R . .
C23 C 0.1626(8) -0.0710(5) 0.6631(3) 0.0495(18) Uani 1 1 d . . .
H23A H 0.1141 -0.0468 0.6994 0.059 Uiso 1 1 calc R . .
C24 C 0.1678(8) -0.0122(4) 0.6106(3) 0.0418(17) Uani 1 1 d . . .
H24A H 0.1238 0.0516 0.6120 0.050 Uiso 1 1 calc R . .
F1 F 0.9108(6) 0.2816(3) 0.10490(17) 0.0975(16) Uani 1 1 d . . .
F2 F 1.0852(6) 0.1994(3) 0.1758(2) 0.1041(18) Uani 1 1 d . . .
F3 F 0.7944(6) 0.2087(3) 0.18667(17) 0.0818(14) Uani 1 1 d . . .
F4 F 0.9592(6) 0.3423(3) 0.1988(2) 0.0983(16) Uani 1 1 d . . .
B1 B 0.9406(13) 0.2550(6) 0.1657(4) 0.050(2) Uani 1 1 d . . .
O27 O 0.4436(7) 0.0285(4) 0.0707(2) 0.0792(17) Uani 1 1 d . . .
O28 O 0.5192(7) 0.1303(4) -0.0041(2) 0.0694(15) Uani 1 1 d . . .
C25 C 0.4670(10) 0.1131(6) 0.0519(3) 0.056(2) Uani 1 1 d . . .
C26 C 0.4469(9) 0.2003(5) 0.0928(3) 0.066(2) Uani 1 1 d . . .
H26A H 0.3311 0.1989 0.1106 0.098 Uiso 1 1 calc R . .
H26B H 0.4584 0.2591 0.0685 0.098 Uiso 1 1 calc R . .
H26C H 0.5381 0.1992 0.1257 0.098 Uiso 1 1 calc R . .
H27 H 0.455(11) -0.062(7) 0.033(4) 0.16(4) Uiso 1 1 d . . .

loop_
_atom_site_aniso_label
_atom_site_aniso_U_11
_atom_site_aniso_U_22
_atom_site_aniso_U_33
_atom_site_aniso_U_23
_atom_site_aniso_U_13
_atom_site_aniso_U_12
O2 0.038(3) 0.034(3) 0.036(2) -0.002(2) 0.003(2) -0.002(2)
C1 0.034(4) 0.042(4) 0.031(4) -0.008(3) 0.002(3) -0.006(3)
C3 0.031(4) 0.025(4) 0.035(4) -0.001(3) 0.001(3) -0.003(3)
C4 0.034(4) 0.029(4) 0.036(3) -0.003(3) 0.000(3) -0.002(3)
C5 0.028(4) 0.030(4) 0.031(3) -0.005(3) -0.006(3) -0.009(3)
C6 0.025(4) 0.040(4) 0.039(4) -0.008(3) 0.000(3) -0.006(3)
C7 0.046(5) 0.030(4) 0.039(4) -0.003(3) -0.002(3) -0.002(3)
C8 0.057(5) 0.039(4) 0.041(4) -0.005(4) 0.000(4) 0.002(4)
C9 0.064(6) 0.045(5) 0.056(4) -0.012(4) 0.005(4) 0.009(4)
C10 0.060(5) 0.026(4) 0.061(5) -0.003(4) -0.001(4) 0.016(4)
O11 0.053(3) 0.032(3) 0.043(3) 0.000(2) 0.006(2) 0.005(2)
C12 0.105(7) 0.034(4) 0.072(5) 0.011(4) -0.001(5) 0.015(4)
C13 0.032(4) 0.039(4) 0.029(4) 0.003(3) -0.008(3) 0.001(3)
C14 0.050(5) 0.036(4) 0.041(4) 0.003(3) 0.001(4) -0.003(3)
C15 0.049(5) 0.045(4) 0.032(3) -0.001(3) 0.014(3) -0.005(4)
C16 0.039(4) 0.033(4) 0.037(4) -0.002(3) 0.004(3) -0.002(3)
O17 0.046(3) 0.026(2) 0.034(2) -0.002(2) 0.004(2) 0.004(2)
C18 0.051(5) 0.053(4) 0.038(4) -0.007(3) 0.011(3) 0.003(4)
C19 0.031(4) 0.040(4) 0.030(4) -0.003(3) -0.006(3) -0.007(3)
C20 0.040(5) 0.055(5) 0.034(4) 0.005(4) 0.000(3) -0.008(4)
C21 0.050(5) 0.055(5) 0.048(4) 0.008(4) -0.005(4) 0.001(4)
C22 0.061(6) 0.069(5) 0.029(4) 0.007(4) 0.001(4) -0.010(4)
C23 0.044(5) 0.063(5) 0.042(4) -0.006(4) 0.004(4) 0.000(4)
C24 0.039(4) 0.050(4) 0.035(4) 0.000(4) -0.006(3) -0.012(3)
F1 0.144(5) 0.100(3) 0.050(2) 0.014(3) 0.022(3) -0.006(3)
F2 0.051(3) 0.060(3) 0.200(5) -0.001(3) -0.015(3) 0.016(2)
F3 0.063(3) 0.104(3) 0.079(3) 0.028(3) 0.012(2) -0.011(3)
F4 0.118(4) 0.076(3) 0.098(3) -0.029(3) -0.018(3) 0.007(3)
B1 0.046(6) 0.051(6) 0.052(5) 0.002(5) 0.004(5) -0.002(5)
O27 0.127(5) 0.066(4) 0.047(3) 0.001(3) 0.024(3) -0.011(4)
O28 0.093(4) 0.064(4) 0.052(3) 0.002(3) 0.014(3) -0.006(3)
C25 0.063(5) 0.061(6) 0.046(5) 0.006(4) 0.002(4) -0.006(4)
C26 0.064(6) 0.070(5) 0.064(5) -0.019(4) 0.002(4) -0.007(4)

loop_
_geom_bond_atom_site_label_1
_geom_bond_atom_site_label_2
_geom_bond_distance
_geom_bond_site_symmetry_2
_geom_bond_publ_flag
O2 C3 1.360(6) . ?
O2 C1 1.362(6) . ?
C1 C6 1.361(7) . ?
C1 C7 1.423(8) . ?
C3 C4 1.354(7) . ?
C3 C13 1.411(7) . ?
C4 C5 1.400(7) . ?
C5 C6 1.386(7) . ?
C5 C19 1.482(7) . ?
C7 C8 1.343(8) . ?
C7 O11 1.367(6) . ?
C8 C9 1.408(7) . ?
C9 C10 1.347(8) . ?
C10 O11 1.365(6) . ?
C10 C12 1.474(8) . ?
C13 O17 1.363(6) . ?
C13 C14 1.368(7) . ?
C14 C15 1.392(7) . ?
C15 C16 1.350(7) . ?
C16 O17 1.359(6) . ?
C16 C18 1.475(7) . ?
C19 C24 1.377(7) . ?
C19 C20 1.391(7) . ?
C20 C21 1.381(7) . ?
C21 C22 1.362(8) . ?
C22 C23 1.366(8) . ?
C23 C24 1.380(7) . ?
F1 B1 1.359(8) . ?
F2 B1 1.330(9) . ?
F3 B1 1.354(9) . ?
F4 B1 1.387(8) . ?
O27 C25 1.236(7) . ?
O28 C25 1.295(7) . ?
C25 C26 1.485(8) . ?

loop_
_cod_related_entry_id
_cod_related_entry_database
_cod_related_entry_code
1 ChemSpider 30659626
